data_4511960
loop_
_publ_author_name
'Cuesta, Ana'
'De la Torre, \'Angeles G.'
'Losilla, Enrique R.'
'Santacruz, Isabel'
'Aranda, Miguel A. G.'

_publ_section_title
;
 Pseudocubic Crystal Structure and Phase Transition in Doped
 Ye&#x2019;elimite
;
_journal_issue 10
_journal_name_full 'Crystal Growth &amp; Design'
_journal_page_first 5158
_journal_paper_doi 10.1021/cg501290q
_journal_volume 14
_journal_year 2014
_chemical_formula_sum 'Al6 Ca4 O16 S'
_chemical_formula_weight 610.26
_chemical_name_systematic ' ?'
_space_group_IT_number 217
_symmetry_cell_setting cubic
_symmetry_space_group_name_Hall 'I -4 2 3'
_symmetry_space_group_name_H-M 'I -4 3 m'
_audit_creation_date 2014-06-09T12:11
_audit_creation_method 'from EXP file using GSAS2CIF'
_audit_update_record ' 2014-06-09T12:11  Initial CIF as created by GSAS2CIF'
_cell_angle_alpha 90.0
_cell_angle_beta 90.0
_cell_angle_gamma 90.0
_cell_formula_units_Z 2
_cell_length_a 9.19703(6)
_cell_length_b 9.19703
_cell_length_c 9.19703
_cell_measurement_temperature 299
_cell_volume 777.934(5)
_computing_structure_refinement GSAS
_diffrn_ambient_temperature 299
_diffrn_radiation_polarisn_ratio 1.0
_diffrn_radiation_probe x-ray
_diffrn_radiation_wavelength 0.6202
_exptl_absorpt_correction_T_max 1.00000
_exptl_absorpt_correction_T_min 1.00000
_exptl_absorpt_process_details
;   GSAS Absorption/surface roughness correction: function number 0
 No correction is applied.
;
_pd_block_id 2014-06-09T12:11|C4A3S_DOP_PAPER||SK_dop
_pd_calc_method 'Rietveld Refinement'
_pd_instr_location ' ?'
_pd_meas_2theta_range_inc 0.005
_pd_meas_2theta_range_max 62.985
_pd_meas_2theta_range_min 0.005
_pd_meas_number_of_points 12597
_pd_phase_name 'cubic refined vf'
_pd_proc_2theta_range_inc 0.005
_pd_proc_2theta_range_max 63.00573
_pd_proc_2theta_range_min 0.02573
_pd_proc_info_datetime 2014-06-09T12:11:59
_pd_proc_info_excluded_regions ' ?'
_pd_proc_ls_background_function
;   GSAS Background function number 1 with 28 terms.
 Shifted Chebyshev function of 1st kind
      1:    1508.96     2:   -80.3916     3:   -331.582     4:    83.8127    
      5:    102.264     6:   -60.6250     7:    110.822     8:   -86.5889    
      9:    104.867    10:   -60.0036    11:   -24.4928    12:    81.0664    
     13:   -62.1021    14:    51.8516    15:    34.9623    16:   -67.4358    
     17:    42.1988    18:   -4.14719    19:    40.6957    20:   -11.4139    
     21:   -21.1455    22:    43.5232    23:    15.7018    24:   -20.6001    
     25:    24.4921    26:   -24.3776    27:    7.01509    28:    49.8089    
;
_pd_proc_ls_peak_cutoff 0.00200
_pd_proc_ls_profile_function
;
 CW Profile function number 4 with  14 terms
 Pseudovoigt profile coefficients as parameterized in
 P. Thompson, D.E. Cox & J.B. Hastings (1987). J. Appl. Cryst.,20,79-83.
 Asymmetry correction of L.W. Finger, D.E. Cox & A. P. Jephcoat (1994).
 J. Appl. Cryst.,27,892-900.
 Microstrain broadening by P.W. Stephens,  (1999). J. Appl. Cryst.,32,281-289.
 Peak tails are ignored  where the intensity is below 0.0020 times the peak
   Aniso. broadening axis   0.0   0.0   1.0
;
_pd_proc_ls_prof_R_factor 0.0779
_pd_proc_ls_prof_wR_expected 0.0195
_pd_proc_ls_prof_wR_factor 0.1098
_pd_proc_number_of_points 12597
_pd_spec_mounting ' ?'
_refine_ls_goodness_of_fit_all 5.64
_refine_ls_matrix_type full
_refine_ls_number_parameters 51
_refine_ls_number_restraints 8
_refine_ls_R_Fsqd_factor 0.08441
_refine_ls_shift/su_max 0.07
_refine_ls_shift/su_mean 0.01
_reflns_d_resolution_high 0.813
_reflns_d_resolution_low 6.503
_reflns_limit_h_max 11
_reflns_limit_h_min 1
_reflns_limit_k_max 8
_reflns_limit_k_min 0
_reflns_limit_l_max 6
_reflns_limit_l_min 0
_reflns_number_total 98
_cod_data_source_file cg501290q_si_002.cif
_cod_data_source_block C4A3S_DOP_PAPER_publ
_cod_depositor_comments
;
The following automatic conversions were performed:

'_geom_bond_publ_flag' value 'N' changed to 'n' according to
/home/saulius/struct/COD-crude-data--automatic-downloads/rss-feeds/ACS/lib/dictionaries/cif_core.dic
dictionary named 'cif_core.dic' version 2.4.2 from 2011-04-26 (52
times).

'_geom_angle_publ_flag' value 'N' changed to 'n' according
to
/home/saulius/struct/COD-crude-data--automatic-downloads/rss-feeds/ACS/lib/dictionaries/cif_core.dic
dictionary named 'cif_core.dic' version 2.4.2 from 2011-04-26 (178
times).

Automatic conversion script
Id: cif_fix_values 2281 2013-09-26 08:29:07Z andrius 

 Adding full bibliography for 4511960.cif.
;
_cod_original_cell_volume 777.935(14)
_cod_original_formula_sum 'Al6 Ca4 O16.00 S'
_cod_database_code 4511960
_gsas_exptl_extinct_corr_t_min 1.00000
_gsas_exptl_extinct_corr_t_max 1.00000

loop_
_symmetry_equiv_pos_site_id
_symmetry_equiv_pos_as_xyz
1 +x,+y,+z
2 +z,+x,+y
3 +y,+z,+x
4 +y,-x,-z
5 -z,+y,-x
6 -x,-z,+y
7 -x,-y,+z
8 -z,+x,-y
9 -y,-z,+x
10 +x,-y,-z
11 +z,-x,-y
12 -y,+z,-x
13 -y,+x,-z
14 -z,-y,+x
15 +x,-z,-y
16 +x,+z,+y
17 +y,+x,+z
18 +z,+y,+x
19 +y,-z,-x
20 -y,-x,+z
21 +z,-y,-x
22 -x,+z,-y
23 -x,+y,-z
24 -z,-x,+y
101 +x+1/2,+y+1/2,+z+1/2
102 +z+1/2,+x+1/2,+y+1/2
103 +y+1/2,+z+1/2,+x+1/2
104 +y+1/2,-x+1/2,-z+1/2
105 -z+1/2,+y+1/2,-x+1/2
106 -x+1/2,-z+1/2,+y+1/2
107 -x+1/2,-y+1/2,+z+1/2
108 -z+1/2,+x+1/2,-y+1/2
109 -y+1/2,-z+1/2,+x+1/2
110 +x+1/2,-y+1/2,-z+1/2
111 +z+1/2,-x+1/2,-y+1/2
112 -y+1/2,+z+1/2,-x+1/2
113 -y+1/2,+x+1/2,-z+1/2
114 -z+1/2,-y+1/2,+x+1/2
115 +x+1/2,-z+1/2,-y+1/2
116 +x+1/2,+z+1/2,+y+1/2
117 +y+1/2,+x+1/2,+z+1/2
118 +z+1/2,+y+1/2,+x+1/2
119 +y+1/2,-z+1/2,-x+1/2
120 -y+1/2,-x+1/2,+z+1/2
121 +z+1/2,-y+1/2,-x+1/2
122 -x+1/2,+z+1/2,-y+1/2
123 -x+1/2,+y+1/2,-z+1/2
124 -z+1/2,-x+1/2,+y+1/2

loop_
_atom_site_aniso_label
_atom_site_aniso_U_11
_atom_site_aniso_U_12
_atom_site_aniso_U_13
_atom_site_aniso_U_22
_atom_site_aniso_U_23
_atom_site_aniso_U_33
Ca1 0.0952(13) 0.0679(15) 0.0679(15) 0.0952(13) 0.0679(15) 0.0952(13)
Al1 0.0069(11) 0.0 0.0 0.0148(7) 0.0 0.0148(7)
O1 0.0283(12) 0.0091(15) 0.0075(11) 0.0283(12) 0.0075(11) 0.0334(23)

loop_
_atom_site_type_symbol
_atom_site_label
_atom_site_fract_x
_atom_site_fract_y
_atom_site_fract_z
_atom_site_occupancy
_atom_site_thermal_displace_type
_atom_site_U_iso_or_equiv
_atom_site_symmetry_multiplicity
Ca Ca1 0.29440(14) 0.29440(14) 0.29440(14) 1.0 Uani 0.09517 8
Al Al1 0.25 0.5 0.0 1.0 Uani 0.01218 12
S S1 0.0 0.0 0.0 1.0 Uiso 0.0870(15) 2
O O1 0.34794(18) 0.34794(18) 0.05339(26) 1.0 Uani 0.03002 24
O O2 0.1130(5) 0.1130(5) 0.0135(15) 0.33333 Uiso 0.137(7) 24

loop_
_atom_type_symbol
_atom_type_number_in_cell
_atom_type_scat_dispersion_real
_atom_type_scat_dispersion_imag
_atom_type_scat_Cromer_Mann_a1
_atom_type_scat_Cromer_Mann_a2
_atom_type_scat_Cromer_Mann_a3
_atom_type_scat_Cromer_Mann_a4
_atom_type_scat_Cromer_Mann_b1
_atom_type_scat_Cromer_Mann_b2
_atom_type_scat_Cromer_Mann_b3
_atom_type_scat_Cromer_Mann_b4
_atom_type_scat_Cromer_Mann_c
_atom_type_scat_source
Ca 8.0 0.000 0.000 8.62660 10.4421 7.38730 0.65990 1.58990 85.7484 1.02110 178.437 1.37510 International_Tables_Vol_C
Al 12.0 0.000 0.000 6.42020 3.03870 1.90020 0.74260 1.59360 31.5472 1.96460 85.0886 1.11510 International_Tables_Vol_C
S 2.0 0.000 0.000 6.90530 1.46790 5.20340 22.2151 1.43790 0.25360 1.58630 56.1720 0.86690 International_Tables_Vol_C
O 32.0 0.000 0.000 3.04850 13.2771 2.28680 5.70110 1.54630 0.32390 0.86700 32.9089 0.25080 International_Tables_Vol_C

loop_
_geom_angle_atom_site_label_1
_geom_angle_atom_site_label_2
_geom_angle_atom_site_label_3
_geom_angle
_geom_angle_site_symmetry_1
_geom_angle_site_symmetry_3
_geom_angle_publ_flag
Al1 Ca1 Al1 115.609(25) 1_555 2_555 n
Al1 Ca1 Al1 115.609(25) 1_555 3_555 n
Al1 Ca1 Al1 58.494(9) 1_555 13_655 n
Al1 Ca1 Al1 58.494(9) 1_555 14_565 n
Al1 Ca1 Al1 155.45(7) 1_555 15_556 n
Al1 Ca1 O1 29.462(8) 1_555 1_555 n
Al1 Ca1 O1 86.269(22) 1_555 2_555 n
Al1 Ca1 O1 137.78(7) 1_555 3_555 n
Al1 Ca1 O2 122.46(16) 1_555 107_555 n
Al1 Ca1 O2 101.210(35) 1_555 111_555 n
Al1 Ca1 O2 81.50(17) 1_555 112_555 n
Al1 Ca1 Al1 115.609(25) 2_555 3_555 n
Al1 Ca1 Al1 155.45(7) 2_555 13_655 n
Al1 Ca1 Al1 58.494(9) 2_555 14_565 n
Al1 Ca1 Al1 58.494(9) 2_555 15_556 n
Al1 Ca1 O1 137.78(7) 2_555 1_555 n
Al1 Ca1 O1 29.462(8) 2_555 2_555 n
Al1 Ca1 O1 86.269(22) 2_555 3_555 n
Al1 Ca1 O2 81.50(17) 2_555 107_555 n
Al1 Ca1 O2 122.46(16) 2_555 111_555 n
Al1 Ca1 O2 101.210(35) 2_555 112_555 n
Al1 Ca1 Al1 58.494(9) 3_555 13_655 n
Al1 Ca1 Al1 155.45(7) 3_555 14_565 n
Al1 Ca1 Al1 58.494(9) 3_555 15_556 n
Al1 Ca1 O1 86.269(22) 3_555 1_555 n
Al1 Ca1 O1 137.78(7) 3_555 2_555 n
Al1 Ca1 O1 29.462(8) 3_555 3_555 n
Al1 Ca1 O2 101.210(35) 3_555 107_555 n
Al1 Ca1 O2 81.50(17) 3_555 111_555 n
Al1 Ca1 O2 122.46(16) 3_555 112_555 n
Al1 Ca1 Al1 115.609(25) 13_655 14_565 n
Al1 Ca1 Al1 115.609(25) 13_655 15_556 n
Al1 Ca1 O1 29.462(8) 13_655 1_555 n
Al1 Ca1 O1 137.78(7) 13_655 2_555 n
Al1 Ca1 O1 86.269(22) 13_655 3_555 n
Al1 Ca1 O2 122.46(16) 13_655 107_555 n
Al1 Ca1 O2 81.50(17) 13_655 111_555 n
Al1 Ca1 O2 101.210(35) 13_655 112_555 n
Al1 Ca1 Al1 115.609(25) 14_565 15_556 n
Al1 Ca1 O1 86.269(22) 14_565 1_555 n
Al1 Ca1 O1 29.462(8) 14_565 2_555 n
Al1 Ca1 O1 137.78(7) 14_565 3_555 n
Al1 Ca1 O2 101.210(35) 14_565 107_555 n
Al1 Ca1 O2 122.46(16) 14_565 111_555 n
Al1 Ca1 O2 81.50(17) 14_565 112_555 n
Al1 Ca1 O1 137.78(7) 15_556 1_555 n
Al1 Ca1 O1 86.269(22) 15_556 2_555 n
Al1 Ca1 O1 29.462(8) 15_556 3_555 n
Al1 Ca1 O2 81.50(17) 15_556 107_555 n
Al1 Ca1 O2 101.210(35) 15_556 111_555 n
Al1 Ca1 O2 122.46(16) 15_556 112_555 n
O1 Ca1 O1 111.07(6) 1_555 2_555 n
O1 Ca1 O1 111.07(6) 1_555 3_555 n
O1 Ca1 O2 131.68(22) 1_555 107_555 n
O1 Ca1 O2 95.02(11) 1_555 111_555 n
O1 Ca1 O2 95.02(11) 1_555 112_555 n
O1 Ca1 O1 111.07(6) 2_555 3_555 n
O1 Ca1 O2 95.02(11) 2_555 107_555 n
O1 Ca1 O2 131.68(22) 2_555 111_555 n
O1 Ca1 O2 95.02(11) 2_555 112_555 n
O1 Ca1 O2 95.02(11) 3_555 107_555 n
O1 Ca1 O2 95.02(11) 3_555 111_555 n
O1 Ca1 O2 131.68(22) 3_555 112_555 n
O2 Ca1 O2 41.01(32) 107_555 111_555 n
O2 Ca1 O2 41.01(32) 107_555 112_555 n
O2 Ca1 O2 41.01(32) 111_555 112_555 n
Ca1 Al1 Ca1 165.90(4) 1_555 4_565 n
Ca1 Al1 Ca1 90.863(5) 1_555 105_555 n
Ca1 Al1 Ca1 90.863(5) 1_555 106_554 n
Ca1 Al1 O1 41.21(8) 1_555 1_555 n
Ca1 Al1 O1 128.67(8) 1_555 4_565 n
Ca1 Al1 O1 123.98(8) 1_555 106_554 n
Ca1 Al1 O1 64.44(7) 1_555 112_555 n
Ca1 Al1 Ca1 90.863(5) 4_565 105_555 n
Ca1 Al1 Ca1 90.863(5) 4_565 106_554 n
Ca1 Al1 O1 128.67(8) 4_565 1_555 n
Ca1 Al1 O1 41.21(8) 4_565 4_565 n
Ca1 Al1 O1 64.44(7) 4_565 106_554 n
Ca1 Al1 O1 123.98(8) 4_565 112_555 n
Ca1 Al1 Ca1 165.90(4) 105_555 106_554 n
Ca1 Al1 O1 123.98(8) 105_555 1_555 n
Ca1 Al1 O1 64.44(7) 105_555 4_565 n
Ca1 Al1 O1 128.67(8) 105_555 106_554 n
Ca1 Al1 O1 41.21(8) 105_555 112_555 n
Ca1 Al1 O1 64.44(7) 106_554 1_555 n
Ca1 Al1 O1 123.98(8) 106_554 4_565 n
Ca1 Al1 O1 41.21(8) 106_554 106_554 n
Ca1 Al1 O1 128.67(8) 106_554 112_555 n
O1 Al1 O1 117.43(15) 1_555 4_565 n
O1 Al1 O1 105.65(7) 1_555 106_554 n
O1 Al1 O1 105.65(7) 1_555 112_555 n
O1 Al1 O1 105.65(7) 4_565 106_554 n
O1 Al1 O1 105.65(7) 4_565 112_555 n
O1 Al1 O1 117.43(15) 106_554 112_555 n
O2 S1 O2 52.1(9) 1_555 2_555 n
O2 S1 O2 52.1(9) 1_555 3_555 n
O2 S1 O2 90.40(9) 1_555 4_555 n
O2 S1 O2 67.8(9) 1_555 5_555 n
O2 S1 O2 119.77(5) 1_555 6_555 n
O2 S1 O2 170.4(11) 1_555 7_555 n
O2 S1 O2 119.77(5) 1_555 11_555 n
O2 S1 O2 119.77(5) 1_555 12_555 n
O2 S1 O2 90.40(9) 1_555 13_555 n
O2 S1 O2 119.77(5) 1_555 14_555 n
O2 S1 O2 67.8(9) 1_555 15_555 n
O2 S1 O2 52.1(9) 2_555 3_555 n
O2 S1 O2 119.77(5) 2_555 4_555 n
O2 S1 O2 90.40(9) 2_555 5_555 n
O2 S1 O2 67.8(9) 2_555 6_555 n
O2 S1 O2 119.77(5) 2_555 7_555 n
O2 S1 O2 170.4(11) 2_555 11_555 n
O2 S1 O2 119.77(5) 2_555 12_555 n
O2 S1 O2 67.8(9) 2_555 13_555 n
O2 S1 O2 90.40(9) 2_555 14_555 n
O2 S1 O2 119.77(5) 2_555 15_555 n
O2 S1 O2 67.8(9) 3_555 4_555 n
O2 S1 O2 119.77(5) 3_555 5_555 n
O2 S1 O2 90.40(9) 3_555 6_555 n
O2 S1 O2 119.77(5) 3_555 7_555 n
O2 S1 O2 119.77(5) 3_555 11_555 n
O2 S1 O2 170.4(11) 3_555 12_555 n
O2 S1 O2 119.77(5) 3_555 13_555 n
O2 S1 O2 67.8(9) 3_555 14_555 n
O2 S1 O2 90.40(9) 3_555 15_555 n
O2 S1 O2 119.77(5) 4_555 5_555 n
O2 S1 O2 119.77(5) 4_555 6_555 n
O2 S1 O2 90.40(9) 4_555 7_555 n
O2 S1 O2 52.1(9) 4_555 11_555 n
O2 S1 O2 119.77(5) 4_555 12_555 n
O2 S1 O2 170.4(11) 4_555 13_555 n
O2 S1 O2 67.8(9) 4_555 14_555 n
O2 S1 O2 52.1(9) 4_555 15_555 n
O2 S1 O2 119.77(5) 5_555 6_555 n
O2 S1 O2 119.77(5) 5_555 7_555 n
O2 S1 O2 90.40(9) 5_555 11_555 n
O2 S1 O2 52.1(9) 5_555 12_555 n
O2 S1 O2 52.1(9) 5_555 13_555 n
O2 S1 O2 170.4(11) 5_555 14_555 n
O2 S1 O2 67.8(9) 5_555 15_555 n
O2 S1 O2 52.1(9) 6_555 7_555 n
O2 S1 O2 119.77(5) 6_555 11_555 n
O2 S1 O2 90.40(9) 6_555 12_555 n
O2 S1 O2 67.8(9) 6_555 13_555 n
O2 S1 O2 52.1(9) 6_555 14_555 n
O2 S1 O2 170.4(11) 6_555 15_555 n
O2 S1 O2 67.8(9) 7_555 11_555 n
O2 S1 O2 67.8(9) 7_555 12_555 n
O2 S1 O2 90.40(9) 7_555 13_555 n
O2 S1 O2 52.1(9) 7_555 14_555 n
O2 S1 O2 119.77(5) 7_555 15_555 n
O2 S1 O2 67.8(9) 11_555 12_555 n
O2 S1 O2 119.77(5) 11_555 13_555 n
O2 S1 O2 90.40(9) 11_555 14_555 n
O2 S1 O2 52.1(9) 11_555 15_555 n
O2 S1 O2 52.1(9) 12_555 13_555 n
O2 S1 O2 119.77(5) 12_555 14_555 n
O2 S1 O2 90.40(9) 12_555 15_555 n
O2 S1 O2 119.77(5) 13_555 14_555 n
O2 S1 O2 119.77(5) 13_555 15_555 n
O2 S1 O2 119.77(5) 14_555 15_555 n
Ca1 O1 Al1 109.33(8) 1_555 1_555 n
Ca1 O1 Al1 109.33(8) 1_555 13_655 n
Al1 O1 Al1 139.23(15) 1_555 13_655 n
Ca1 O2 S1 116.1(7) 106_554 1_555 n
Ca1 O2 O2 149.711(25) 106_554 2_555 n
Ca1 O2 O2 149.711(25) 106_554 3_555 n
Ca1 O2 O2 69.50(16) 106_554 5_555 n
Ca1 O2 O2 69.50(16) 106_554 15_555 n
S1 O2 O2 64.0(5) 1_555 2_555 n
S1 O2 O2 64.0(5) 1_555 3_555 n
S1 O2 O2 56.1(4) 1_555 5_555 n
S1 O2 O2 56.1(4) 1_555 15_555 n
O2 O2 O2 60.00000(30) 2_555 3_555 n
O2 O2 O2 90.0000(5) 2_555 5_555 n
O2 O2 O2 120.00000(30) 2_555 15_555 n
O2 O2 O2 120.00000(30) 3_555 5_555 n
O2 O2 O2 90.0000(5) 3_555 15_555 n
O2 O2 O2 60.00000(30) 5_555 15_555 n

loop_
_geom_bond_atom_site_label_1
_geom_bond_atom_site_label_2
_geom_bond_distance
_geom_bond_site_symmetry_2
_geom_bond_publ_flag
Ca1 Al1 3.3277(5) 1_555 n
Ca1 Al1 3.3277(5) 2_555 n
Ca1 Al1 3.3277(5) 3_555 n
Ca1 Al1 3.3277(5) 13_655 n
Ca1 Al1 3.3277(5) 14_565 n
Ca1 Al1 3.3277(5) 15_556 n
Ca1 S1 3.2751(22) 101_555 n
Ca1 O1 2.3234(25) 1_555 n
Ca1 O1 2.3234(25) 2_555 n
Ca1 O1 2.3234(25) 3_555 n
Ca1 O1 3.0168(23) 107_555 n
Ca1 O1 3.0168(23) 111_555 n
Ca1 O1 3.0168(23) 112_555 n
Ca1 O2 2.348(13) 107_555 n
Ca1 O2 2.348(13) 111_555 n
Ca1 O2 2.348(13) 112_555 n
Al1 Ca1 3.3277(5) 1_555 n
Al1 Ca1 3.3277(5) 4_565 n
Al1 Ca1 3.3277(5) 105_555 n
Al1 Ca1 3.3277(5) 106_554 n
Al1 O1 1.7344(8) 1_555 n
Al1 O1 1.7344(8) 4_565 n
Al1 O1 1.7344(8) 106_554 n
Al1 O1 1.7344(8) 112_555 n
S1 Ca1 3.2751(22) 101_444 n
S1 Ca1 3.2751(22) 104_455 n
S1 Ca1 3.2751(22) 105_545 n
S1 Ca1 3.2751(22) 106_554 n
S1 O2 1.474(6) 1_555 n
S1 O2 1.474(6) 2_555 n
S1 O2 1.474(6) 3_555 n
S1 O2 1.474(6) 4_555 n
S1 O2 1.474(6) 5_555 n
S1 O2 1.474(6) 6_555 n
S1 O2 1.474(6) 7_555 n
S1 O2 1.474(6) 11_555 n
S1 O2 1.474(6) 12_555 n
S1 O2 1.474(6) 13_555 n
S1 O2 1.474(6) 14_555 n
S1 O2 1.474(6) 15_555 n
O1 Ca1 2.3234(25) 1_555 n
O1 Ca1 3.0168(23) 106_554 n
O1 Al1 1.7344(8) 1_555 n
O1 Al1 1.7344(8) 13_655 n
O2 Ca1 2.348(13) 106_554 n
O2 S1 1.474(6) 1_555 n
O2 O2 1.294(23) 2_555 n
O2 O2 1.294(23) 3_555 n
O2 O2 2.093(8) 4_555 n
O2 O2 1.645(19) 5_555 n
O2 O2 2.093(8) 13_555 n
O2 O2 1.645(19) 15_555 n
